data_4507233
loop_
_publ_author_name
'Zieli\'nski, Witold'
'Katrusiak, Andrzej'

_publ_section_title
;
 Hydrogen Bonds NH&#x00B7;&#x00B7;&#x00B7;N in Compressed Benzimidazole
 Polymorphs
;
_journal_issue 2
_journal_name_full 'Crystal Growth &amp; Design'
_journal_page_first 696
_journal_paper_doi 10.1021/cg301374z
_journal_volume 13
_journal_year 2013
_chemical_formula_moiety 'C7 H6 N2'
_chemical_formula_sum 'C7 H6 N2'
_chemical_formula_weight 118.14
_chemical_melting_point 443
_chemical_name_common 'benzimidazole phase \alpha'
_chemical_name_systematic
; 
1,3-benzodiazole 
;
_space_group_IT_number 33
_symmetry_cell_setting orthorhombic
_symmetry_space_group_name_Hall 'P 2c -2n'
_symmetry_space_group_name_H-M 'P n a 21'
_atom_sites_solution_hydrogens geom
_atom_sites_solution_primary direct
_atom_sites_solution_secondary difmap
_audit_creation_method SHELXL-97
_cell_angle_alpha 90.00
_cell_angle_beta 90.00
_cell_angle_gamma 90.00
_cell_formula_units_Z 4
_cell_length_a 13.189(8)
_cell_length_b 6.7596(11)
_cell_length_c 6.9528(14)
_cell_measurement_reflns_used 1796
_cell_measurement_temperature 296(2)
_cell_measurement_theta_max 27.42
_cell_measurement_theta_min 4.20
_cell_volume 619.9(4)
_computing_cell_refinement 'CrysAlisRED (Oxford Diffraction, 2004)'
_computing_data_collection 'CrysAlisCCD (Oxford Diffraction, 2004)'
_computing_data_reduction 'CrysAlisRED (Oxford Diffraction, 2004); REDSHABS (Katrusiak, A.  2003)'
_computing_molecular_graphics 'SHELXTL (Sheldrick, 1990)'
_computing_publication_material 'SHELXL--97 (Sheldrick, 1997)'
_computing_structure_refinement 'SHELXL--97 (Sheldrick, 1997)'
_computing_structure_solution 'SHELXS--97 (Sheldrick, 1997)'
_diffrn_ambient_environment 'diamond-anvil cell'
_diffrn_ambient_pressure 160000
_diffrn_ambient_temperature 296(2)
_diffrn_measured_fraction_theta_full 0.166
_diffrn_measured_fraction_theta_max 0.166
_diffrn_measurement_device_type 'KUMA KM-4 CCD'
_diffrn_measurement_method '\f- and \w-scans'
_diffrn_radiation_monochromator graphite
_diffrn_radiation_source 'fine-focus sealed tube'
_diffrn_radiation_type MoK\a
_diffrn_radiation_wavelength 0.71073
_diffrn_reflns_av_R_equivalents 0.0894
_diffrn_reflns_av_sigmaI/netI 0.0553
_diffrn_reflns_limit_h_max 2
_diffrn_reflns_limit_h_min -2
_diffrn_reflns_limit_k_max 8
_diffrn_reflns_limit_k_min -8
_diffrn_reflns_limit_l_max 8
_diffrn_reflns_limit_l_min -8
_diffrn_reflns_number 1796
_diffrn_reflns_theta_full 27.42
_diffrn_reflns_theta_max 27.42
_diffrn_reflns_theta_min 4.20
_diffrn_standards_decay_% 0
_diffrn_standards_interval_count 0
_diffrn_standards_number 0
_exptl_absorpt_coefficient_mu 0.080
_exptl_absorpt_correction_T_max 0.96
_exptl_absorpt_correction_T_min 0.69
_exptl_absorpt_correction_type integration
_exptl_absorpt_process_details
;
 Correction for absorption of the diamond-anvil cell and the sample 
 were made using program REDSHABS (Katrusiak, A. (2003) REDSHABS. Adam
 Mickiewicz University Pozna\'n; Katrusiak, A. (2004) Z. Kristallogr.
 219, 461-467).
;
_exptl_crystal_colour colourless
_exptl_crystal_density_diffrn 1.266
_exptl_crystal_density_method 'not measured'
_exptl_crystal_description plate
_exptl_crystal_F_000 248
_exptl_crystal_size_max 0.40
_exptl_crystal_size_mid 0.35
_exptl_crystal_size_min 0.25
_refine_diff_density_max 0.138
_refine_diff_density_min -0.135
_refine_diff_density_rms 0.038
_refine_ls_abs_structure_details 'Flack H D (1983), Acta Cryst. A39, 876-881'
_refine_ls_abs_structure_Flack 4(10)
_refine_ls_extinction_method none
_refine_ls_goodness_of_fit_ref 1.237
_refine_ls_hydrogen_treatment constr
_refine_ls_matrix_type full
_refine_ls_number_parameters 19
_refine_ls_number_reflns 236
_refine_ls_number_restraints 3
_refine_ls_restrained_S_all 1.229
_refine_ls_R_factor_all 0.1134
_refine_ls_R_factor_gt 0.0989
_refine_ls_shift/su_max 0.000
_refine_ls_shift/su_mean 0.000
_refine_ls_structure_factor_coef Fsqd
_refine_ls_weighting_details 'calc w=1/[\s^2^(Fo^2^)+(0.1733P)^2^+0.0000P] where P=(Fo^2^+2Fc^2^)/3'
_refine_ls_weighting_scheme calc
_refine_ls_wR_factor_gt 0.2548
_refine_ls_wR_factor_ref 0.2635
_reflns_number_gt 203
_reflns_number_total 236
_reflns_threshold_expression >2sigma(I)
_cod_data_source_file cg301374z_si_002.cif
_cod_data_source_block bzima_0.16GPa
_cod_database_code 4507233

loop_
_symmetry_equiv_pos_as_xyz
'x, y, z'
'-x, -y, z+1/2'
'x+1/2, -y+1/2, z'
'-x+1/2, y+1/2, z+1/2'

loop_
_atom_site_label
_atom_site_type_symbol
_atom_site_fract_x
_atom_site_fract_y
_atom_site_fract_z
_atom_site_U_iso_or_equiv
_atom_site_adp_type
_atom_site_occupancy
_atom_site_symmetry_multiplicity
_atom_site_calc_flag
_atom_site_refinement_flags
N1 N 0.2458(19) 0.9293(10) 0.5694(11) 0.042(3) Uiso 1 1 d D
H1 H 0.2072 0.8714 0.4871 0.050 Uiso 1 1 calc R
C2 C 0.2377(16) 1.1155(12) 0.6339(13) 0.042(3) Uiso 1 1 d D
H2 H 0.1892 1.2042 0.5892 0.050 Uiso 1 1 calc R
N3 N 0.3046(11) 1.1604(5) 0.7658(3) 0.041(2) Uiso 1 1 d D
C4 C 0.4430(11) 0.9600(5) 0.9110(3) 0.047(3) Uiso 1 1 d R
H4 H 0.4645 1.0579 0.9956 0.057 Uiso 1 1 calc R
C5 C 0.4923(11) 0.7784(5) 0.9065(3) 0.047(3) Uiso 1 1 d R
H5 H 0.5468 0.7547 0.9881 0.056 Uiso 1 1 calc R
C6 C 0.4601(11) 0.6320(5) 0.7801(3) 0.054(4) Uiso 1 1 d R
H6 H 0.4931 0.5105 0.7770 0.064 Uiso 1 1 calc R
C7 C 0.3785(11) 0.6673(5) 0.6581(3) 0.043(3) Uiso 1 1 d R
H7 H 0.3570 0.5694 0.5735 0.051 Uiso 1 1 calc R
C8 C 0.3292(11) 0.8490(5) 0.6626(3) 0.037(3) Uiso 1 1 d R
C9 C 0.3614(11) 0.9953(5) 0.7891(3) 0.030(2) Uiso 1 1 d R

loop_
_atom_type_symbol
_atom_type_description
_atom_type_scat_dispersion_real
_atom_type_scat_dispersion_imag
_atom_type_scat_source
C C 0.0033 0.0016 'International Tables Vol C Tables 4.2.6.8 and 6.1.1.4'
H H 0.0000 0.0000 'International Tables Vol C Tables 4.2.6.8 and 6.1.1.4'
N N 0.0061 0.0033 'International Tables Vol C Tables 4.2.6.8 and 6.1.1.4'

loop_
_geom_angle_atom_site_label_1
_geom_angle_atom_site_label_2
_geom_angle_atom_site_label_3
_geom_angle
C2 N1 C8 105.9(13)
C2 N1 H1 127.0
C8 N1 H1 127.0
N3 C2 N1 113.4(12)
N3 C2 H2 123.3
N1 C2 H2 123.3
C2 N3 C9 105.4(5)
C5 C4 C9 120.0
C5 C4 H4 120.0
C9 C4 H4 120.0
C4 C5 C6 120.0
C4 C5 H5 120.0
C6 C5 H5 120.0
C7 C6 C5 120.0
C7 C6 H6 120.0
C5 C6 H6 120.0
C6 C7 C8 120.0
C6 C7 H7 120.0
C8 C7 H7 120.0
C7 C8 C9 120.0
C7 C8 N1 134.9(4)
C9 C8 N1 105.0(3)
N3 C9 C8 110.0
N3 C9 C4 130.0
C8 C9 C4 120.0

loop_
_geom_bond_atom_site_label_1
_geom_bond_atom_site_label_2
_geom_bond_distance
N1 C2 1.341(8)
N1 C8 1.39(2)
N1 H1 0.8600
C2 N3 1.309(10)
C2 H2 0.9300
N3 C9 1.3538
C4 C5 1.3900
C4 C9 1.3901
C4 H4 0.9300
C5 C6 1.3900
C5 H5 0.9300
C6 C7 1.3900
C6 H6 0.9300
C7 C8 1.3900
C7 H7 0.9300
C8 C9 1.3900
